data_2013194
loop_
_publ_author_name
'Kuratieva, Natalia V.'
'Naumova, Marina I.'
'Naumov, Dmitry Yu.'
'Podberezskaya, Nina V.'

_publ_section_title
;
 Hexaaquanickel(II) bis(hypophosphite)
;
_journal_issue 1
_journal_name_full 'Acta Crystallographica Section C'
_journal_page_first i1
_journal_page_last i3
_journal_paper_doi 10.1107/S0108270102018541
_journal_volume 59
_journal_year 2003
_chemical_formula_iupac '[Ni (H2 O)6] (H2 P O2)2'
_chemical_formula_moiety 'H12 Ni O6 2+, 2H2 O2 P 1-'
_chemical_formula_structural 'Ni (H2 O)6 (H2 P O2)2'
_chemical_formula_sum 'H16 Ni O10 P2'
_chemical_formula_weight 296.78
_chemical_name_common 'hexaaquanickel(II) bys(hypophosphite)'
_chemical_name_systematic ?
_space_group_IT_number 15
_symmetry_cell_setting monoclinic
_symmetry_space_group_name_Hall '-C 2yc'
_symmetry_space_group_name_H-M 'C 1 2/c 1'
_atom_sites_solution_hydrogens difmap
_atom_sites_solution_primary direct
_atom_sites_solution_secondary difmap
_audit_creation_method SHELXL-97
_cell_angle_alpha 90.00
_cell_angle_beta 92.632(3)
_cell_angle_gamma 90.00
_cell_formula_units_Z 4
_cell_length_a 10.1453(3)
_cell_length_b 10.1467(4)
_cell_length_c 10.3571(3)
_cell_measurement_reflns_used 20
_cell_measurement_temperature 293(2)
_cell_measurement_theta_max 13.0
_cell_measurement_theta_min 12.5
_cell_volume 1065.05(6)
_computing_cell_refinement CD4CA0
_computing_data_collection 'CD4CA0 (Enraf-Nonius, 1989)'
_computing_data_reduction 'CADDAT (Enraf-Nonius, 1989)'
_computing_molecular_graphics 'ORTEPIII (Burnett & Johnson, 1996)'
_computing_publication_material SHELXL97
_computing_structure_refinement 'SHELXL97 (Sheldrick, 1997)'
_computing_structure_solution 'SHELXS97 (Sheldrick, 1997)'
_diffrn_ambient_temperature 293(2)
_diffrn_measured_fraction_theta_full 1.000
_diffrn_measured_fraction_theta_max 1.000
_diffrn_measurement_device_type 'Enraf-Nonius CAD-4'
_diffrn_measurement_method 2\q/\q
_diffrn_radiation_monochromator graphite
_diffrn_radiation_source 'fine-focus sealed tube'
_diffrn_radiation_type MoK\a
_diffrn_radiation_wavelength 0.71073
_diffrn_reflns_av_R_equivalents 0.0235
_diffrn_reflns_av_sigmaI/netI 0.0259
_diffrn_reflns_limit_h_max 13
_diffrn_reflns_limit_h_min 0
_diffrn_reflns_limit_k_max 13
_diffrn_reflns_limit_k_min 0
_diffrn_reflns_limit_l_max 13
_diffrn_reflns_limit_l_min -13
_diffrn_reflns_number 1401
_diffrn_reflns_theta_full 28.28
_diffrn_reflns_theta_max 28.28
_diffrn_reflns_theta_min 2.84
_diffrn_standards_decay_% 0
_diffrn_standards_interval_time 60
_diffrn_standards_number 3
_exptl_absorpt_coefficient_mu 2.150
_exptl_absorpt_correction_T_max 0.898
_exptl_absorpt_correction_T_min 0.636
_exptl_absorpt_correction_type empirical
_exptl_absorpt_process_details '(CADDAT; Enraf-Nonius, 1989)'
_exptl_crystal_colour green
_exptl_crystal_density_diffrn 1.851
_exptl_crystal_density_method 'not measured'
_exptl_crystal_description prism
_exptl_crystal_F_000 616
_exptl_crystal_size_max 0.2
_exptl_crystal_size_mid 0.1
_exptl_crystal_size_min 0.05
_refine_diff_density_max 0.473
_refine_diff_density_min -0.416
_refine_ls_extinction_coef 0.0116(9)
_refine_ls_extinction_expression Fc^*^=kFc[1+0.001xFc^2^\l^3^/sin(2\q)]^-1/4^
_refine_ls_extinction_method SHELXL97
_refine_ls_goodness_of_fit_ref 1.057
_refine_ls_hydrogen_treatment refall
_refine_ls_matrix_type full
_refine_ls_number_parameters 94
_refine_ls_number_reflns 1331
_refine_ls_number_restraints 0
_refine_ls_restrained_S_all 1.057
_refine_ls_R_factor_all 0.0301
_refine_ls_R_factor_gt 0.0283
_refine_ls_shift/su_max <0.001
_refine_ls_shift/su_mean 0.000
_refine_ls_structure_factor_coef Fsqd
_refine_ls_weighting_details 'calc w = 1/[\s^2^(Fo^2^)+(0.0402P)^2^+1.2793P] where P = (Fo^2^+2Fc^2^)/3'
_refine_ls_weighting_scheme calc
_refine_ls_wR_factor_gt 0.0794
_refine_ls_wR_factor_ref 0.0809
_reflns_number_gt 1243
_reflns_number_total 1331
_reflns_threshold_expression I>2\s(I)
_cod_data_source_file sk1594.cif
_cod_data_source_block I
_cod_depositor_comments
;
The following automatic conversions were performed:
'_symmetry_cell_setting' value 'Monoclinic' changed to 'monoclinic'
according to '/home/saulius/struct/CIF-dictionaries/cif_core.dic'
dictionary named 'cif_core.dic' version 2.4.1 from
2010-06-29.

'_geom_bond_publ_flag' value 'Yes' changed to 'yes' according
to '/home/saulius/struct/CIF-dictionaries/cif_core.dic' dictionary named
'cif_core.dic' version 2.4.1 from 2010-06-29 (8
times).

'_geom_bond_publ_flag' value 'No' changed to 'no' according to
'/home/saulius/struct/CIF-dictionaries/cif_core.dic' dictionary named
'cif_core.dic' version 2.4.1 from 2010-06-29 (6 times).

Automatic conversion script
Id: cif_fix_enum 1527 2010-12-29 10:47:43Z saulius 

The following automatic conversions were performed:

'_symmetry_cell_setting' value 'Monoclinic' changed to 'monoclinic'
according to /home/saulius/struct/CIF-dictionaries/cif_core.dic
dictionary named 'cif_core.dic' version 2.4.1 from
2010-06-29.

'_geom_bond_publ_flag' value 'Yes' changed to 'yes'
according to /home/saulius/struct/CIF-dictionaries/cif_core.dic
dictionary named 'cif_core.dic' version 2.4.1 from 2010-06-29 (8
times).

'_geom_bond_publ_flag' value 'No' changed to 'no' according
to /home/saulius/struct/CIF-dictionaries/cif_core.dic dictionary
named 'cif_core.dic' version 2.4.1 from 2010-06-29 (6
times).

'_geom_angle_publ_flag' value 'Yes' changed to 'yes'
according to /home/saulius/struct/CIF-dictionaries/cif_core.dic
dictionary named 'cif_core.dic' version 2.4.1 from 2010-06-29 (8
times).

'_geom_angle_publ_flag' value 'No' changed to 'no' according
to /home/saulius/struct/CIF-dictionaries/cif_core.dic dictionary
named 'cif_core.dic' version 2.4.1 from 2010-06-29 (13
times).

'_geom_hbond_publ_flag' value 'Yes' changed to 'yes'
according to /home/saulius/struct/CIF-dictionaries/cif_core.dic
dictionary named 'cif_core.dic' version 2.4.1 from 2010-06-29 (6
times).

Automatic conversion script
Id: cif_fix_values 1715 2011-07-08 13:25:40Z adriana 
;
_cod_original_sg_symbol_H-M 'C 2/c'
_cod_database_code 2013194

loop_
_symmetry_equiv_pos_as_xyz
'x, y, z'
'-x, y, -z+1/2'
'x+1/2, y+1/2, z'
'-x+1/2, y+1/2, -z+1/2'
'-x, -y, -z'
'x, -y, z-1/2'
'-x+1/2, -y+1/2, -z'
'x+1/2, -y+1/2, z-1/2'

loop_
_atom_site_label
_atom_site_fract_x
_atom_site_fract_y
_atom_site_fract_z
_atom_site_U_iso_or_equiv
_atom_site_adp_type
_atom_site_calc_flag
_atom_site_refinement_flags
_atom_site_occupancy
_atom_site_disorder_assembly
_atom_site_disorder_group
_atom_site_type_symbol
Ni1 0.0000 0.26480(4) 0.2500 0.02570(16) Uani d S 1 . . Ni
P1 0.23511(5) 0.01455(5) 0.00603(5) 0.02685(17) Uani d . 1 . . P
H1 0.292(3) -0.051(3) -0.080(3) 0.036(7) Uiso d . 1 . . H
H2 0.160(2) 0.089(3) -0.061(2) 0.034(7) Uiso d . 1 . . H
O1 0.33259(14) 0.10033(15) 0.08183(13) 0.0308(3) Uani d . 1 . . O
O2 0.15387(14) -0.07785(14) 0.08486(14) 0.0310(3) Uani d . 1 . . O
O1W 0.0000 0.4657(2) 0.2500 0.0464(7) Uani d S 1 . . O
H1W 0.047(3) 0.504(3) 0.293(3) 0.040(8) Uiso d . 1 . . H
O2W 0.0000 0.0624(2) 0.2500 0.0453(6) Uani d S 1 . . O
H2W 0.044(3) 0.022(3) 0.210(3) 0.058(10) Uiso d . 1 . . H
O3W 0.02103(19) 0.27242(19) 0.44672(16) 0.0395(4) Uani d . 1 . . O
H3W -0.034(4) 0.304(4) 0.489(4) 0.058(10) Uiso d . 1 . . H
H4W 0.048(3) 0.213(3) 0.481(3) 0.039(8) Uiso d . 1 . . H
O4W 0.20136(18) 0.2663(2) 0.2438(2) 0.0453(5) Uani d . 1 . . O
H5W 0.243(4) 0.217(4) 0.208(4) 0.057(10) Uiso d . 1 . . H
H6W 0.245(3) 0.306(3) 0.294(3) 0.042(8) Uiso d . 1 . . H

loop_
_atom_site_aniso_label
_atom_site_aniso_U_11
_atom_site_aniso_U_22
_atom_site_aniso_U_33
_atom_site_aniso_U_12
_atom_site_aniso_U_13
_atom_site_aniso_U_23
Ni1 0.0267(2) 0.0271(2) 0.0236(2) 0.000 0.00420(13) 0.000
P1 0.0280(3) 0.0289(3) 0.0237(3) -0.00492(18) 0.00267(19) 0.00028(17)
O1 0.0301(7) 0.0309(7) 0.0315(7) -0.0065(6) 0.0022(6) -0.0014(6)
O2 0.0303(7) 0.0317(7) 0.0314(7) -0.0070(6) 0.0052(6) 0.0018(6)
O1W 0.0612(17) 0.0273(11) 0.0482(14) 0.000 -0.0255(13) 0.000
O2W 0.0598(16) 0.0275(11) 0.0515(15) 0.000 0.0341(13) 0.000
O3W 0.0466(10) 0.0470(10) 0.0252(7) 0.0250(8) 0.0070(7) 0.0037(7)
O4W 0.0268(8) 0.0609(12) 0.0488(11) -0.0034(8) 0.0061(7) -0.0283(9)

loop_
_atom_type_symbol
_atom_type_description
_atom_type_scat_dispersion_real
_atom_type_scat_dispersion_imag
_atom_type_scat_source
O O 0.0106 0.0060 'International Tables Vol C Tables 4.2.6.8 and 6.1.1.4'
H H 0.0000 0.0000 'International Tables Vol C Tables 4.2.6.8 and 6.1.1.4'
P P 0.1023 0.0942 'International Tables Vol C Tables 4.2.6.8 and 6.1.1.4'
Ni Ni 0.3393 1.1124 'International Tables Vol C Tables 4.2.6.8 and 6.1.1.4'

loop_
_geom_angle_atom_site_label_1
_geom_angle_atom_site_label_2
_geom_angle_atom_site_label_3
_geom_angle_site_symmetry_1
_geom_angle_site_symmetry_3
_geom_angle
_geom_angle_publ_flag
O1W Ni1 O3W . . 87.83(5) yes
O1W Ni1 O3W . 2 87.83(5) no
O3W Ni1 O3W . 2 175.66(11) yes
O1W Ni1 O4W . 2 89.59(6) no
O3W Ni1 O4W . 2 91.55(8) no
O3W Ni1 O4W 2 2 88.42(8) no
O1W Ni1 O4W . . 89.59(6) yes
O3W Ni1 O4W . . 88.42(8) yes
O3W Ni1 O4W 2 . 91.55(8) no
O4W Ni1 O4W 2 . 179.17(12) yes
O1W Ni1 O2W . . 180 yes
O3W Ni1 O2W . . 92.17(5) no
O3W Ni1 O2W 2 . 92.17(5) no
O4W Ni1 O2W 2 . 90.41(6) no
O4W Ni1 O2W . . 90.41(6) no
O1 P1 O2 . . 115.90(8) yes
H1 P1 H2 . . 102.2(16) yes
H1W O1W H1W 2 . 117(5) no
H2W O2W H2W 2 . 113(5) no
H3W O3W H4W . . 108(4) no
H5W O4W H6W . . 111(4) no

loop_
_geom_bond_atom_site_label_1
_geom_bond_atom_site_label_2
_geom_bond_site_symmetry_2
_geom_bond_distance
_geom_bond_publ_flag
Ni1 O1W . 2.038(3) yes
Ni1 O2W . 2.054(2) yes
Ni1 O3W . 2.0403(17) yes
Ni1 O4W . 2.0469(18) yes
P1 O1 . 1.5102(14) yes
P1 O2 . 1.5122(14) yes
P1 H1 . 1.27(3) yes
P1 H2 . 1.26(2) yes
O1W H1W . 0.74(3) no
O2W H2W . 0.74(3) no
O3W H3W . 0.79(4) no
O3W H4W . 0.75(3) no
O4W H5W . 0.76(4) no
O4W H6W . 0.77(3) no

loop_
_geom_hbond_atom_site_label_D
_geom_hbond_atom_site_label_H
_geom_hbond_atom_site_label_A
_geom_hbond_site_symmetry_A
_geom_hbond_distance_DH
_geom_hbond_distance_HA
_geom_hbond_distance_DA
_geom_hbond_angle_DHA
_geom_hbond_publ_flag
O1W H1W O1 4 0.74(3) 2.00(3) 2.7412(19) 176(3) yes
O2W H2W O2 . 0.74(3) 2.03(3) 2.7628(19) 174(4) yes
O3W H3W O1 8_456 0.79(4) 1.96(4) 2.743(2) 173(4) yes
O3W H4W O2 6_556 0.75(3) 2.02(3) 2.754(2) 168(3) yes
O4W H5W O1 . 0.76(4) 2.01(4) 2.761(2) 169(4) yes
O4W H6W O2 4 0.77(3) 1.98(4) 2.751(2) 174(3) yes
